data_7153116
loop_
_publ_author_name
'Feng, Chengtao'
'Su, Ji-Hu'
'Yan, Yizhe'
'Guo, Fengfeng'
'Wang, Zhiyong'

_publ_section_title
;
 Cobalt-catalyzed oxidative [3 + 2] cycloaddition reactions: an efficient
 synthesis of pyrrolo- and imidazo-[2,1-a]isoquinolines.
;
_journal_issue 39
_journal_name_full 'Organic &amp; biomolecular chemistry'
_journal_page_first 6691
_journal_page_last 6694
_journal_paper_doi 10.1039/c3ob41424h
_journal_volume 11
_journal_year 2013
_chemical_formula_sum 'C26 H25 N3 O6 S'
_chemical_formula_weight 507.55
_space_group_IT_number 14
_symmetry_cell_setting monoclinic
_symmetry_space_group_name_Hall '-P 2ybc'
_symmetry_space_group_name_H-M 'P 1 21/c 1'
_atom_sites_solution_hydrogens geom
_atom_sites_solution_primary direct
_atom_sites_solution_secondary difmap
_audit_creation_method SHELXL-97
_audit_update_record
;
2012-09-06 # Formatted by publCIF
;
_cell_angle_alpha 90.00
_cell_angle_beta 92.861(3)
_cell_angle_gamma 90.00
_cell_formula_units_Z 4
_cell_length_a 12.1265(5)
_cell_length_b 9.3400(3)
_cell_length_c 21.7279(7)
_cell_measurement_reflns_used 4930
_cell_measurement_temperature 291(2)
_cell_measurement_theta_max 29.1310
_cell_measurement_theta_min 2.8766
_cell_volume 2457.87(15)
_computing_cell_refinement 'CrysAlisPro (Oxford Diffraction Ltd.)'
_computing_data_collection 'CrysAlisPro (Oxford Diffraction Ltd.)'
_computing_data_reduction 'CrysAlisPro (Oxford Diffraction Ltd.)'
_computing_molecular_graphics 'Ortep-3 (L. J. Farrugia, 2001)'
_computing_publication_material SHELXL-97
_computing_structure_refinement 'SHELXL-97 (Sheldrick, 1997)'
_computing_structure_solution 'SHELXS-97 (Sheldrick, 1997)'
_diffrn_ambient_temperature 291(2)
_diffrn_detector_area_resol_mean 15.9149
_diffrn_measured_fraction_theta_full 0.998
_diffrn_measured_fraction_theta_max 0.998
_diffrn_measurement_device_type 'Gemini S Ultra, Oxford Diffraction'
_diffrn_measurement_method '\w scans'
_diffrn_radiation_monochromator graphite
_diffrn_radiation_source 'Enhance (Mo) X-ray Source'
_diffrn_radiation_type MoK\a
_diffrn_radiation_wavelength 0.71073
_diffrn_reflns_av_R_equivalents 0.0340
_diffrn_reflns_av_sigmaI/netI 0.0406
_diffrn_reflns_limit_h_max 15
_diffrn_reflns_limit_h_min -15
_diffrn_reflns_limit_k_max 11
_diffrn_reflns_limit_k_min -8
_diffrn_reflns_limit_l_max 27
_diffrn_reflns_limit_l_min -27
_diffrn_reflns_number 16528
_diffrn_reflns_theta_full 26.37
_diffrn_reflns_theta_max 26.37
_diffrn_reflns_theta_min 2.88
_exptl_absorpt_coefficient_mu 0.179
_exptl_absorpt_correction_T_max 0.9449
_exptl_absorpt_correction_T_min 0.9302
_exptl_absorpt_correction_type multi-scan
_exptl_absorpt_process_details
;
CrysAlisPro, Oxford Diffraction Ltd.,
Version 1.171.34.44 (release 25-10-2010 CrysAlis171 .NET)
(compiled Oct 25 2010,18:11:34)
Empirical absorption correction using spherical harmonics,
implemented in SCALE3 ABSPACK scaling algorithm.
;
_exptl_crystal_density_diffrn 1.372
_exptl_crystal_density_method 'not measured'
_exptl_crystal_F_000 1064
_exptl_crystal_size_max 0.41
_exptl_crystal_size_mid 0.37
_exptl_crystal_size_min 0.32
_refine_diff_density_max 0.183
_refine_diff_density_min -0.278
_refine_diff_density_rms 0.038
_refine_ls_extinction_method none
_refine_ls_goodness_of_fit_ref 1.023
_refine_ls_hydrogen_treatment constr
_refine_ls_matrix_type full
_refine_ls_number_parameters 327
_refine_ls_number_reflns 5022
_refine_ls_number_restraints 0
_refine_ls_restrained_S_all 1.023
_refine_ls_R_factor_all 0.0838
_refine_ls_R_factor_gt 0.0502
_refine_ls_shift/su_max 0.000
_refine_ls_shift/su_mean 0.000
_refine_ls_structure_factor_coef Fsqd
_refine_ls_weighting_details 'calc w=1/[\s^2^(Fo^2^)+(0.0492P)^2^+0.4933P] where P=(Fo^2^+2Fc^2^)/3'
_refine_ls_weighting_scheme calc
_refine_ls_wR_factor_gt 0.1073
_refine_ls_wR_factor_ref 0.1229
_reflns_number_gt 3355
_reflns_number_total 5022
_reflns_threshold_expression >2sigma(I)
_cod_data_source_file c3ob41424h.txt
_cod_data_source_block fct120606
_cod_original_sg_symbol_H-M 'P 21/C'
_cod_database_code 7153116

loop_
_symmetry_equiv_pos_as_xyz
'x, y, z'
'-x, y+1/2, -z+1/2'
'-x, -y, -z'
'x, -y-1/2, z-1/2'

loop_
_atom_site_label
_atom_site_type_symbol
_atom_site_fract_x
_atom_site_fract_y
_atom_site_fract_z
_atom_site_U_iso_or_equiv
_atom_site_adp_type
_atom_site_occupancy
_atom_site_symmetry_multiplicity
_atom_site_calc_flag
_atom_site_refinement_flags
S1 S 0.64399(5) 0.45487(6) 0.20558(3) 0.05046(18) Uani 1 1 d .
O5 O 0.66784(14) 0.40081(18) 0.26635(7) 0.0682(5) Uani 1 1 d .
O1 O 1.0292(3) 0.7970(3) -0.00714(16) 0.1430(13) Uani 1 1 d .
O4 O 0.68124(14) 0.08812(18) -0.02697(7) 0.0659(5) Uani 1 1 d .
N2 N 0.69848(14) 0.34131(17) 0.15857(7) 0.0431(4) Uani 1 1 d .
O6 O 0.68260(14) 0.59327(16) 0.18871(8) 0.0650(5) Uani 1 1 d .
C20 C 0.50020(18) 0.4543(2) 0.19088(9) 0.0452(5) Uani 1 1 d .
C11 C 0.69268(17) 0.2086(2) 0.06728(9) 0.0421(5) Uani 1 1 d .
H11 H 0.7715 0.1924 0.0621 0.051 Uiso 1 1 calc R
N1 N 0.65352(15) 0.12021(17) 0.11804(8) 0.0451(4) Uani 1 1 d .
O3 O 0.53684(17) 0.2219(2) -0.00632(9) 0.0897(6) Uani 1 1 d .
N3 N 0.9326(3) 0.7907(3) -0.02139(15) 0.0942(9) Uani 1 1 d .
C10 C 0.67306(17) 0.3604(2) 0.09136(9) 0.0423(5) Uani 1 1 d .
H10 H 0.5948 0.3847 0.0845 0.051 Uiso 1 1 calc R
C23 C 0.2731(2) 0.4532(3) 0.16768(11) 0.0587(6) Uani 1 1 d .
C5 C 0.8709(2) 0.0261(2) 0.15620(10) 0.0521(6) Uani 1 1 d .
C12 C 0.74201(18) 0.4739(2) 0.06276(9) 0.0452(5) Uani 1 1 d .
C3 C 0.8934(2) 0.2204(2) 0.22758(11) 0.0571(6) Uani 1 1 d .
H3 H 0.8638 0.2977 0.2481 0.069 Uiso 1 1 calc R
C25 C 0.4512(2) 0.5588(2) 0.15425(11) 0.0591(6) Uani 1 1 d .
H25 H 0.4939 0.6298 0.1371 0.071 Uiso 1 1 calc R
C13 C 0.6939(2) 0.5672(2) 0.01993(11) 0.0582(6) Uani 1 1 d .
H13 H 0.6187 0.5604 0.0098 0.070 Uiso 1 1 calc R
C7 C 0.8013(2) -0.0629(2) 0.11127(11) 0.0633(7) Uani 1 1 d .
H7A H 0.8234 -0.0434 0.0698 0.076 Uiso 1 1 calc R
H7B H 0.8150 -0.1635 0.1197 0.076 Uiso 1 1 calc R
C9 C 0.70659(17) 0.1860(2) 0.17320(9) 0.0439(5) Uani 1 1 d .
H9 H 0.6638 0.1645 0.2092 0.053 Uiso 1 1 calc R
C18 C 0.6262(2) 0.1764(2) 0.00769(10) 0.0490(5) Uani 1 1 d .
C8 C 0.6797(2) -0.0334(2) 0.11460(11) 0.0583(6) Uani 1 1 d .
H8A H 0.6411 -0.0739 0.0785 0.070 Uiso 1 1 calc R
H8B H 0.6528 -0.0810 0.1506 0.070 Uiso 1 1 calc R
C19 C 0.6291(3) 0.0418(3) -0.08494(11) 0.0779(8) Uani 1 1 d .
H19C H 0.6829 -0.0037 -0.1093 0.117 Uiso 1 1 calc R
H19B H 0.5986 0.1232 -0.1067 0.117 Uiso 1 1 calc R
H19A H 0.5711 -0.0248 -0.0772 0.117 Uiso 1 1 calc R
C4 C 0.82655(18) 0.1429(2) 0.18609(9) 0.0453(5) Uani 1 1 d .
C6 C 0.9825(2) -0.0054(3) 0.16746(13) 0.0649(7) Uani 1 1 d .
H6 H 1.0133 -0.0817 0.1468 0.078 Uiso 1 1 calc R
C14 C 0.7557(3) 0.6704(3) -0.00808(12) 0.0702(7) Uani 1 1 d .
H14 H 0.7229 0.7327 -0.0369 0.084 Uiso 1 1 calc R
C21 C 0.4362(2) 0.3496(3) 0.21567(12) 0.0665(7) Uani 1 1 d .
H21 H 0.4688 0.2787 0.2405 0.080 Uiso 1 1 calc R
C24 C 0.3383(2) 0.5572(3) 0.14325(12) 0.0679(7) Uani 1 1 d .
H24 H 0.3053 0.6283 0.1187 0.082 Uiso 1 1 calc R
C2 C 1.0028(2) 0.1850(3) 0.23896(13) 0.0683(7) Uani 1 1 d .
H2 H 1.0461 0.2371 0.2675 0.082 Uiso 1 1 calc R
C1 C 1.0478(2) 0.0727(3) 0.20803(14) 0.0710(7) Uani 1 1 d .
H1 H 1.1221 0.0500 0.2147 0.085 Uiso 1 1 calc R
C15 C 0.8651(3) 0.6789(3) 0.00730(13) 0.0657(7) Uani 1 1 d .
C16 C 0.9157(2) 0.5898(3) 0.04938(14) 0.0724(8) Uani 1 1 d .
H16 H 0.9909 0.5984 0.0592 0.087 Uiso 1 1 calc R
O2 O 0.8832(3) 0.8725(3) -0.05802(14) 0.1374(11) Uani 1 1 d .
C22 C 0.3239(2) 0.3502(3) 0.20360(13) 0.0709(7) Uani 1 1 d .
H22 H 0.2814 0.2785 0.2203 0.085 Uiso 1 1 calc R
C17 C 0.8539(2) 0.4862(3) 0.07745(12) 0.0624(7) Uani 1 1 d .
H17 H 0.8877 0.4246 0.1063 0.075 Uiso 1 1 calc R
C26 C 0.1492(2) 0.4540(3) 0.15523(15) 0.0876(9) Uani 1 1 d .
H26A H 0.1258 0.3625 0.1393 0.131 Uiso 1 1 calc R
H26B H 0.1297 0.5271 0.1256 0.131 Uiso 1 1 calc R
H26C H 0.1136 0.4729 0.1929 0.131 Uiso 1 1 calc R

loop_
_atom_site_aniso_label
_atom_site_aniso_U_11
_atom_site_aniso_U_22
_atom_site_aniso_U_33
_atom_site_aniso_U_23
_atom_site_aniso_U_13
_atom_site_aniso_U_12
S1 0.0541(4) 0.0555(4) 0.0414(3) -0.0121(3) -0.0019(2) 0.0054(3)
O5 0.0749(12) 0.0931(12) 0.0357(9) -0.0106(8) -0.0068(8) 0.0161(9)
O1 0.112(2) 0.1039(19) 0.220(4) -0.0026(19) 0.079(2) -0.0323(17)
O4 0.0740(12) 0.0798(11) 0.0428(9) -0.0188(8) -0.0078(8) 0.0122(9)
N2 0.0495(11) 0.0446(9) 0.0345(9) -0.0016(7) -0.0033(7) 0.0074(8)
O6 0.0679(11) 0.0498(9) 0.0774(12) -0.0196(8) 0.0049(9) -0.0072(8)
C20 0.0507(13) 0.0463(12) 0.0388(12) -0.0030(9) 0.0046(9) 0.0069(10)
C11 0.0423(12) 0.0471(12) 0.0362(11) -0.0016(9) -0.0052(9) 0.0056(9)
N1 0.0524(11) 0.0447(10) 0.0374(10) -0.0008(7) -0.0047(8) -0.0020(8)
O3 0.0777(14) 0.1142(15) 0.0733(13) -0.0282(11) -0.0355(10) 0.0377(12)
N3 0.127(3) 0.0635(17) 0.097(2) -0.0102(15) 0.055(2) -0.0163(18)
C10 0.0434(12) 0.0481(12) 0.0348(11) -0.0005(9) -0.0027(9) 0.0070(9)
C23 0.0557(15) 0.0696(16) 0.0510(14) -0.0094(12) 0.0053(11) 0.0018(13)
C5 0.0642(16) 0.0463(12) 0.0456(13) 0.0070(10) -0.0007(11) 0.0090(11)
C12 0.0524(14) 0.0429(11) 0.0405(12) -0.0052(9) 0.0036(10) 0.0072(10)
C3 0.0579(16) 0.0542(13) 0.0578(15) -0.0015(11) -0.0113(12) 0.0038(11)
C25 0.0596(16) 0.0509(13) 0.0664(16) 0.0086(12) -0.0002(12) 0.0012(11)
C13 0.0661(16) 0.0580(14) 0.0499(14) 0.0061(11) -0.0041(11) 0.0018(12)
C7 0.088(2) 0.0456(13) 0.0555(15) -0.0032(11) -0.0083(13) 0.0159(12)
C9 0.0497(13) 0.0477(12) 0.0338(11) -0.0017(9) -0.0025(9) 0.0014(10)
C18 0.0574(15) 0.0496(12) 0.0393(12) -0.0003(10) -0.0040(10) 0.0018(11)
C8 0.0800(19) 0.0455(13) 0.0481(14) -0.0012(10) -0.0113(12) -0.0026(12)
C19 0.105(2) 0.0851(18) 0.0424(14) -0.0167(13) -0.0122(14) -0.0015(16)
C4 0.0508(13) 0.0447(12) 0.0400(12) 0.0052(9) -0.0035(9) 0.0041(10)
C6 0.0678(18) 0.0560(14) 0.0709(18) 0.0102(13) 0.0050(14) 0.0170(13)
C14 0.100(2) 0.0572(15) 0.0538(16) 0.0084(12) 0.0069(14) -0.0013(15)
C21 0.0650(18) 0.0673(16) 0.0680(17) 0.0218(13) 0.0103(13) 0.0084(13)
C24 0.0642(18) 0.0645(16) 0.0740(18) 0.0107(13) -0.0074(14) 0.0121(13)
C2 0.0591(17) 0.0643(16) 0.0794(19) 0.0041(14) -0.0178(14) -0.0038(13)
C1 0.0503(16) 0.0673(16) 0.095(2) 0.0197(15) -0.0043(14) 0.0082(13)
C15 0.088(2) 0.0485(14) 0.0634(17) -0.0085(12) 0.0299(15) -0.0051(14)
C16 0.0529(16) 0.0682(16) 0.098(2) -0.0098(16) 0.0171(15) -0.0023(13)
O2 0.189(3) 0.1035(19) 0.123(2) 0.0361(17) 0.050(2) -0.0268(19)
C22 0.0613(18) 0.0757(17) 0.0769(19) 0.0189(14) 0.0144(14) -0.0068(14)
C17 0.0528(16) 0.0605(14) 0.0739(18) 0.0062(13) 0.0031(13) 0.0063(12)
C26 0.0553(18) 0.120(2) 0.088(2) -0.0120(18) 0.0026(15) 0.0018(16)

loop_
_atom_type_symbol
_atom_type_description
_atom_type_scat_dispersion_real
_atom_type_scat_dispersion_imag
_atom_type_scat_source
C C 0.0033 0.0016 'International Tables Vol C Tables 4.2.6.8 and 6.1.1.4'
H H 0.0000 0.0000 'International Tables Vol C Tables 4.2.6.8 and 6.1.1.4'
N N 0.0061 0.0033 'International Tables Vol C Tables 4.2.6.8 and 6.1.1.4'
O O 0.0106 0.0060 'International Tables Vol C Tables 4.2.6.8 and 6.1.1.4'
S S 0.1246 0.1234 'International Tables Vol C Tables 4.2.6.8 and 6.1.1.4'

loop_
_geom_angle_atom_site_label_1
_geom_angle_atom_site_label_2
_geom_angle_atom_site_label_3
_geom_angle
O6 S1 O5 120.17(11)
O6 S1 N2 106.20(9)
O5 S1 N2 106.16(9)
O6 S1 C20 106.92(10)
O5 S1 C20 108.66(10)
N2 S1 C20 108.24(9)
C18 O4 C19 118.1(2)
C9 N2 C10 109.55(14)
C9 N2 S1 121.59(13)
C10 N2 S1 117.72(12)
C21 C20 C25 119.7(2)
C21 C20 S1 120.36(18)
C25 C20 S1 119.92(17)
N1 C11 C18 110.43(17)
N1 C11 C10 101.59(15)
C18 C11 C10 112.87(17)
N1 C11 H11 110.5
C18 C11 H11 110.5
C10 C11 H11 110.5
C9 N1 C8 111.27(16)
C9 N1 C11 103.42(15)
C8 N1 C11 115.43(17)
O1 N3 O2 124.9(3)
O1 N3 C15 118.6(4)
O2 N3 C15 116.5(3)
N2 C10 C12 113.43(17)
N2 C10 C11 101.32(14)
C12 C10 C11 114.32(16)
N2 C10 H10 109.2
C12 C10 H10 109.2
C11 C10 H10 109.2
C22 C23 C24 117.7(2)
C22 C23 C26 121.4(2)
C24 C23 C26 120.8(2)
C4 C5 C6 118.5(2)
C4 C5 C7 121.1(2)
C6 C5 C7 120.3(2)
C13 C12 C17 118.6(2)
C13 C12 C10 119.9(2)
C17 C12 C10 121.49(19)
C2 C3 C4 121.2(2)
C2 C3 H3 119.4
C4 C3 H3 119.4
C20 C25 C24 119.3(2)
C20 C25 H25 120.4
C24 C25 H25 120.4
C14 C13 C12 121.1(2)
C14 C13 H13 119.4
C12 C13 H13 119.4
C8 C7 C5 112.71(19)
C8 C7 H7A 109.0
C5 C7 H7A 109.0
C8 C7 H7B 109.0
C5 C7 H7B 109.0
H7A C7 H7B 107.8
N1 C9 N2 102.25(15)
N1 C9 C4 114.59(16)
N2 C9 C4 110.47(16)
N1 C9 H9 109.8
N2 C9 H9 109.8
C4 C9 H9 109.8
O3 C18 O4 123.9(2)
O3 C18 C11 125.8(2)
O4 C18 C11 110.33(19)
N1 C8 C7 113.26(19)
N1 C8 H8A 108.9
C7 C8 H8A 108.9
N1 C8 H8B 108.9
C7 C8 H8B 108.9
H8A C8 H8B 107.7
O4 C19 H19C 109.5
O4 C19 H19B 109.5
H19C C19 H19B 109.5
O4 C19 H19A 109.5
H19C C19 H19A 109.5
H19B C19 H19A 109.5
C3 C4 C5 119.1(2)
C3 C4 C9 120.27(19)
C5 C4 C9 120.66(19)
C1 C6 C5 121.8(2)
C1 C6 H6 119.1
C5 C6 H6 119.1
C15 C14 C13 118.6(2)
C15 C14 H14 120.7
C13 C14 H14 120.7
C22 C21 C20 119.7(2)
C22 C21 H21 120.1
C20 C21 H21 120.1
C23 C24 C25 121.7(2)
C23 C24 H24 119.1
C25 C24 H24 119.1
C1 C2 C3 119.9(2)
C1 C2 H2 120.1
C3 C2 H2 120.1
C6 C1 C2 119.5(2)
C6 C1 H1 120.3
C2 C1 H1 120.3
C14 C15 C16 122.3(2)
C14 C15 N3 119.5(3)
C16 C15 N3 118.3(3)
C15 C16 C17 119.2(3)
C15 C16 H16 120.4
C17 C16 H16 120.4
C23 C22 C21 121.8(2)
C23 C22 H22 119.1
C21 C22 H22 119.1
C12 C17 C16 120.2(2)
C12 C17 H17 119.9
C16 C17 H17 119.9
C23 C26 H26A 109.5
C23 C26 H26B 109.5
H26A C26 H26B 109.5
C23 C26 H26C 109.5
H26A C26 H26C 109.5
H26B C26 H26C 109.5

loop_
_geom_bond_atom_site_label_1
_geom_bond_atom_site_label_2
_geom_bond_distance
S1 O6 1.4288(16)
S1 O5 1.4297(16)
S1 N2 1.6347(16)
S1 C20 1.757(2)
O1 N3 1.199(4)
O4 C18 1.320(3)
O4 C19 1.447(3)
N2 C9 1.487(2)
N2 C10 1.488(2)
C20 C21 1.375(3)
C20 C25 1.375(3)
C11 N1 1.475(2)
C11 C18 1.521(3)
C11 C10 1.533(3)
C11 H11 0.9800
N1 C9 1.467(2)
N1 C8 1.472(3)
O3 C18 1.189(3)
N3 O2 1.236(4)
N3 C15 1.483(3)
C10 C12 1.504(3)
C10 H10 0.9800
C23 C22 1.366(3)
C23 C24 1.376(3)
C23 C26 1.512(4)
C5 C4 1.392(3)
C5 C6 1.394(3)
C5 C7 1.508(3)
C12 C13 1.382(3)
C12 C17 1.383(3)
C3 C2 1.378(3)
C3 C4 1.386(3)
C3 H3 0.9300
C25 C24 1.378(3)
C25 H25 0.9300
C13 C14 1.380(3)
C13 H13 0.9300
C7 C8 1.506(3)
C7 H7A 0.9700
C7 H7B 0.9700
C9 C4 1.522(3)
C9 H9 0.9800
C8 H8A 0.9700
C8 H8B 0.9700
C19 H19C 0.9600
C19 H19B 0.9600
C19 H19A 0.9600
C6 C1 1.366(4)
C6 H6 0.9300
C14 C15 1.354(4)
C14 H14 0.9300
C21 C22 1.374(4)
C21 H21 0.9300
C24 H24 0.9300
C2 C1 1.374(4)
C2 H2 0.9300
C1 H1 0.9300
C15 C16 1.360(4)
C16 C17 1.384(3)
C16 H16 0.9300
C22 H22 0.9300
C17 H17 0.9300
C26 H26A 0.9600
C26 H26B 0.9600
C26 H26C 0.9600

loop_
_geom_torsion_atom_site_label_1
_geom_torsion_atom_site_label_2
_geom_torsion_atom_site_label_3
_geom_torsion_atom_site_label_4
_geom_torsion
O6 S1 N2 C9 160.71(15)
O5 S1 N2 C9 31.72(18)
C20 S1 N2 C9 -84.78(17)
O6 S1 N2 C10 -59.21(17)
O5 S1 N2 C10 171.80(15)
C20 S1 N2 C10 55.30(17)
O6 S1 C20 C21 -164.47(18)
O5 S1 C20 C21 -33.4(2)
N2 S1 C20 C21 81.5(2)
O6 S1 C20 C25 15.7(2)
O5 S1 C20 C25 146.79(18)
N2 S1 C20 C25 -98.33(19)
C18 C11 N1 C9 -167.51(17)
C10 C11 N1 C9 -47.53(18)
C18 C11 N1 C8 70.7(2)
C10 C11 N1 C8 -169.29(17)
C9 N2 C10 C12 -134.95(17)
S1 N2 C10 C12 80.51(19)
C9 N2 C10 C11 -12.0(2)
S1 N2 C10 C11 -156.50(13)
N1 C11 C10 N2 35.55(19)
C18 C11 C10 N2 153.80(17)
N1 C11 C10 C12 157.93(17)
C18 C11 C10 C12 -83.8(2)
N2 C10 C12 C13 -138.7(2)
C11 C10 C12 C13 105.8(2)
N2 C10 C12 C17 42.5(3)
C11 C10 C12 C17 -73.0(2)
C21 C20 C25 C24 0.3(4)
S1 C20 C25 C24 -179.84(18)
C17 C12 C13 C14 0.3(3)
C10 C12 C13 C14 -178.53(19)
C4 C5 C7 C8 -13.4(3)
C6 C5 C7 C8 168.2(2)
C8 N1 C9 N2 163.90(17)
C11 N1 C9 N2 39.38(18)
C8 N1 C9 C4 44.4(2)
C11 N1 C9 C4 -80.15(19)
C10 N2 C9 N1 -16.3(2)
S1 N2 C9 N1 126.63(15)
C10 N2 C9 C4 106.08(18)
S1 N2 C9 C4 -110.99(17)
C19 O4 C18 O3 -1.2(3)
C19 O4 C18 C11 178.14(19)
N1 C11 C18 O3 79.7(3)
C10 C11 C18 O3 -33.2(3)
N1 C11 C18 O4 -99.6(2)
C10 C11 C18 O4 147.46(17)
C9 N1 C8 C7 -60.8(2)
C11 N1 C8 C7 56.7(2)
C5 C7 C8 N1 44.2(3)
C2 C3 C4 C5 0.9(3)
C2 C3 C4 C9 -178.6(2)
C6 C5 C4 C3 -2.4(3)
C7 C5 C4 C3 179.2(2)
C6 C5 C4 C9 177.19(19)
C7 C5 C4 C9 -1.2(3)
N1 C9 C4 C3 165.16(19)
N2 C9 C4 C3 50.3(3)
N1 C9 C4 C5 -14.4(3)
N2 C9 C4 C5 -129.22(19)
C4 C5 C6 C1 1.8(4)
C7 C5 C6 C1 -179.8(2)
C12 C13 C14 C15 -0.1(4)
C25 C20 C21 C22 0.1(4)
S1 C20 C21 C22 -179.7(2)
C22 C23 C24 C25 0.0(4)
C26 C23 C24 C25 179.7(2)
C20 C25 C24 C23 -0.4(4)
C4 C3 C2 C1 1.2(4)
C5 C6 C1 C2 0.3(4)
C3 C2 C1 C6 -1.8(4)
C13 C14 C15 C16 -0.2(4)
C13 C14 C15 N3 -178.8(2)
O1 N3 C15 C14 179.8(3)
O2 N3 C15 C14 0.8(4)
O1 N3 C15 C16 1.1(4)
O2 N3 C15 C16 -177.9(3)
C14 C15 C16 C17 0.3(4)
N3 C15 C16 C17 179.0(2)
C24 C23 C22 C21 0.4(4)
C26 C23 C22 C21 -179.3(3)
C20 C21 C22 C23 -0.5(4)
C13 C12 C17 C16 -0.2(3)
C10 C12 C17 C16 178.6(2)
C15 C16 C17 C12 -0.1(4)
